data_7007839
loop_
_publ_author_name
'Huang, Yi-Luen'
'Chang, Chin-Pei'
'Hong, Fung-E'

_publ_section_title
;
 Oxygen insertion in a carbon-phosphorus bond of the
 phenylethynyl-di-(tert-butyl)-phosphine bridged dicobalt complex:
 exploring the nature of oxygen migration using DFT.
;
_journal_issue 46
_journal_name_full 'Dalton transactions (Cambridge, England : 2003)'
_journal_page_first 5454
_journal_page_last 5463
_journal_paper_doi 10.1039/b611359a
_journal_year 2006
_chemical_formula_moiety 'C45 H45 Co2 O6 P3, C H2 Cl2'
_chemical_formula_sum 'C46 H47 Cl2 Co2 O6 P3'
_chemical_formula_weight 977.51
_chemical_name_systematic
;
?
;
_space_group_IT_number 2
_symmetry_cell_setting triclinic
_symmetry_space_group_name_Hall '-P 1'
_symmetry_space_group_name_H-M 'P -1'
_atom_sites_solution_hydrogens geom
_atom_sites_solution_primary direct
_atom_sites_solution_secondary difmap
_audit_creation_method SHELXL-97
_cell_angle_alpha 92.728(2)
_cell_angle_beta 104.296(3)
_cell_angle_gamma 113.131(2)
_cell_formula_units_Z 2
_cell_length_a 11.4267(14)
_cell_length_b 12.4871(16)
_cell_length_c 18.734(3)
_cell_measurement_reflns_used 3527
_cell_measurement_temperature 298(2)
_cell_measurement_theta_max 25.766
_cell_measurement_theta_min 2.217
_cell_volume 2350.5(6)
_computing_cell_refinement 'Bruker SMART'
_computing_data_collection 'Bruker SMART'
_computing_data_reduction 'Bruker SHELXTL'
_computing_molecular_graphics 'Bruker SHELXTL'
_computing_publication_material 'Bruker SHELXTL'
_computing_structure_refinement 'SHELXL-97 (Sheldrick, 1997)'
_computing_structure_solution 'SHELXS-97 (Sheldrick, 1990)'
_diffrn_ambient_temperature 298(2)
_diffrn_measured_fraction_theta_full 0.985
_diffrn_measured_fraction_theta_max 0.985
_diffrn_measurement_device_type 'CCD area detector'
_diffrn_measurement_method 'phi and omega scans'
_diffrn_radiation_monochromator graphite
_diffrn_radiation_source 'fine-focus sealed tube'
_diffrn_radiation_type MoK\a
_diffrn_radiation_wavelength 0.71073
_diffrn_reflns_av_R_equivalents 0.0349
_diffrn_reflns_av_sigmaI/netI 0.0790
_diffrn_reflns_limit_h_max 14
_diffrn_reflns_limit_h_min -13
_diffrn_reflns_limit_k_max 15
_diffrn_reflns_limit_k_min -15
_diffrn_reflns_limit_l_max 23
_diffrn_reflns_limit_l_min -18
_diffrn_reflns_number 13421
_diffrn_reflns_theta_full 26.07
_diffrn_reflns_theta_max 26.07
_diffrn_reflns_theta_min 1.96
_exptl_absorpt_coefficient_mu 0.967
_exptl_absorpt_correction_T_max 1.000000
_exptl_absorpt_correction_T_min 0.701649
_exptl_absorpt_correction_type psi-scan
_exptl_absorpt_process_details 'Tompa analytical'
_exptl_crystal_colour red-brown
_exptl_crystal_density_diffrn 1.381
_exptl_crystal_density_method 'not measured'
_exptl_crystal_description parallelepiped
_exptl_crystal_F_000 1008
_exptl_crystal_size_max 0.60
_exptl_crystal_size_mid 0.60
_exptl_crystal_size_min 0.32
_refine_diff_density_max 0.803
_refine_diff_density_min -0.524
_refine_diff_density_rms 0.086
_refine_ls_extinction_method none
_refine_ls_goodness_of_fit_ref 0.952
_refine_ls_hydrogen_treatment constr
_refine_ls_matrix_type full
_refine_ls_number_parameters 532
_refine_ls_number_reflns 9173
_refine_ls_number_restraints 0
_refine_ls_restrained_S_all 0.952
_refine_ls_R_factor_all 0.1058
_refine_ls_R_factor_gt 0.0569
_refine_ls_shift/su_max 0.010
_refine_ls_shift/su_mean 0.000
_refine_ls_structure_factor_coef Fsqd
_refine_ls_weighting_details 'calc w=1/[\s^2^(Fo^2^)+(0.0888P)^2^+0.0000P] where P=(Fo^2^+2Fc^2^)/3'
_refine_ls_weighting_scheme calc
_refine_ls_wR_factor_gt 0.1355
_refine_ls_wR_factor_ref 0.1597
_reflns_number_gt 5586
_reflns_number_total 9173
_reflns_threshold_expression >2sigma(I)
_cod_data_source_file b611359a.txt
_cod_data_source_block hong37m
_cod_depositor_comments
;
The following automatic conversions were performed:
'_symmetry_cell_setting' value 'Triclinic' changed to 'triclinic'
according to '/home/saulius/struct/CIF-dictionaries/cif_core.dic'
dictionary named 'cif_core.dic' version 2.4.1 from 2010-06-29.

Automatic conversion script
Id: cif_fix_enum 1527 2010-12-29 10:47:43Z saulius 
;
_cod_original_cell_volume 2350.5(5)
_cod_original_sg_symbol_H-M P-1
_cod_database_code 7007839

loop_
_symmetry_equiv_pos_as_xyz
'x, y, z'
'-x, -y, -z'

loop_
_atom_site_label
_atom_site_type_symbol
_atom_site_fract_x
_atom_site_fract_y
_atom_site_fract_z
_atom_site_U_iso_or_equiv
_atom_site_adp_type
_atom_site_occupancy
_atom_site_symmetry_multiplicity
_atom_site_calc_flag
_atom_site_refinement_flags
_atom_site_disorder_assembly
_atom_site_disorder_group
Co1 Co 0.44631(5) 0.53512(5) 0.15905(3) 0.03320(17) Uani 1 1 d . . .
Co2 Co 0.39978(5) 0.59826(5) 0.27245(3) 0.03520(17) Uani 1 1 d . . .
P1 P 0.74255(13) 0.86339(11) 0.24550(8) 0.0487(3) Uani 1 1 d . . .
P2 P 0.29994(10) 0.34547(9) 0.13726(6) 0.0337(3) Uani 1 1 d . . .
P3 P 0.22186(10) 0.42925(9) 0.26263(6) 0.0341(3) Uani 1 1 d . . .
O1 O 0.3501(4) 0.6816(3) 0.0656(2) 0.0694(11) Uani 1 1 d . . .
O2 O 0.6103(3) 0.5023(3) 0.0706(2) 0.0624(10) Uani 1 1 d . . .
O3 O 0.3110(4) 0.7796(3) 0.2231(3) 0.0821(13) Uani 1 1 d . . .
O4 O 0.4798(4) 0.6704(4) 0.4332(2) 0.0896(14) Uani 1 1 d . . .
O5 O 0.6465(4) 0.8785(3) 0.1834(2) 0.0793(12) Uani 1 1 d . . .
O6 O 0.6918(3) 0.7371(3) 0.27290(18) 0.0477(8) Uani 1 1 d . . .
C1 C 0.5665(4) 0.6438(4) 0.2480(2) 0.0366(10) Uani 1 1 d . . .
C2 C 0.5294(4) 0.5339(3) 0.2649(2) 0.0335(9) Uani 1 1 d . . .
C3 C 0.5943(4) 0.4654(4) 0.3050(2) 0.0361(10) Uani 1 1 d . . .
C4 C 0.6868(5) 0.4401(5) 0.2799(3) 0.0634(15) Uani 1 1 d . . .
H4A H 0.7087 0.4686 0.2379 0.076 Uiso 1 1 calc R . .
C5 C 0.7463(7) 0.3737(6) 0.3163(4) 0.089(2) Uani 1 1 d . . .
H5B H 0.8059 0.3557 0.2978 0.107 Uiso 1 1 calc R . .
C6 C 0.7192(6) 0.3344(6) 0.3789(3) 0.0789(19) Uani 1 1 d . . .
H6A H 0.7624 0.2916 0.4040 0.095 Uiso 1 1 calc R . .
C7 C 0.6302(6) 0.3566(5) 0.4053(3) 0.0688(16) Uani 1 1 d . . .
H7A H 0.6105 0.3281 0.4478 0.083 Uiso 1 1 calc R . .
C8 C 0.5682(5) 0.4224(4) 0.3685(3) 0.0516(12) Uani 1 1 d . . .
H8A H 0.5073 0.4379 0.3872 0.062 Uiso 1 1 calc R . .
C9 C 0.8892(6) 0.8646(5) 0.2193(4) 0.0697(17) Uani 1 1 d . . .
C10 C 0.9778(9) 0.8284(13) 0.2775(7) 0.199(6) Uani 1 1 d . . .
H10A H 1.0511 0.8299 0.2606 0.299 Uiso 1 1 calc R . .
H10B H 0.9277 0.7500 0.2853 0.299 Uiso 1 1 calc R . .
H10C H 1.0107 0.8822 0.3235 0.299 Uiso 1 1 calc R . .
C11 C 0.9732(10) 0.9825(6) 0.2054(7) 0.180(6) Uani 1 1 d . . .
H11A H 1.0469 0.9788 0.1912 0.270 Uiso 1 1 calc R . .
H11B H 1.0057 1.0392 0.2500 0.270 Uiso 1 1 calc R . .
H11C H 0.9212 1.0056 0.1659 0.270 Uiso 1 1 calc R . .
C12 C 0.8336(9) 0.7752(8) 0.1493(5) 0.163(5) Uani 1 1 d . . .
H12A H 0.9052 0.7723 0.1324 0.244 Uiso 1 1 calc R . .
H12B H 0.7779 0.7974 0.1113 0.244 Uiso 1 1 calc R . .
H12C H 0.7821 0.6990 0.1595 0.244 Uiso 1 1 calc R . .
C13 C 0.7821(6) 0.9651(4) 0.3307(3) 0.0620(14) Uani 1 1 d . . .
C14 C 0.6487(7) 0.9430(6) 0.3444(5) 0.120(3) Uani 1 1 d . . .
H14A H 0.6634 0.9938 0.3889 0.180 Uiso 1 1 calc R . .
H14B H 0.6055 0.8622 0.3504 0.180 Uiso 1 1 calc R . .
H14C H 0.5936 0.9592 0.3027 0.180 Uiso 1 1 calc R . .
C15 C 0.8693(9) 0.9469(7) 0.3983(4) 0.129(3) Uani 1 1 d . . .
H15A H 0.8846 1.0026 0.4405 0.194 Uiso 1 1 calc R . .
H15B H 0.9527 0.9584 0.3899 0.194 Uiso 1 1 calc R . .
H15C H 0.8268 0.8682 0.4079 0.194 Uiso 1 1 calc R . .
C16 C 0.8453(7) 1.0923(5) 0.3192(4) 0.096(2) Uani 1 1 d . . .
H16A H 0.8647 1.1439 0.3643 0.144 Uiso 1 1 calc R . .
H16B H 0.7851 1.1070 0.2794 0.144 Uiso 1 1 calc R . .
H16C H 0.9262 1.1067 0.3067 0.144 Uiso 1 1 calc R . .
C17 C 0.3836(4) 0.6212(4) 0.1005(3) 0.0430(11) Uani 1 1 d . . .
C18 C 0.5484(4) 0.5157(4) 0.1069(2) 0.0401(10) Uani 1 1 d . . .
C19 C 0.3404(5) 0.7062(4) 0.2408(3) 0.0513(12) Uani 1 1 d . . .
C20 C 0.4474(5) 0.6419(4) 0.3700(3) 0.0511(12) Uani 1 1 d . . .
C21 C 0.1381(4) 0.2878(4) 0.0652(2) 0.0391(10) Uani 1 1 d . . .
C22 C 0.0941(5) 0.3630(4) 0.0269(3) 0.0494(12) Uani 1 1 d . . .
H22A H 0.1492 0.4431 0.0348 0.059 Uiso 1 1 calc R . .
C23 C -0.0318(5) 0.3196(5) -0.0232(3) 0.0612(14) Uani 1 1 d . . .
H23A H -0.0615 0.3712 -0.0477 0.073 Uiso 1 1 calc R . .
C24 C -0.1130(5) 0.2015(5) -0.0369(3) 0.0588(14) Uani 1 1 d . . .
H24A H -0.1971 0.1732 -0.0710 0.071 Uiso 1 1 calc R . .
C25 C -0.0706(5) 0.1247(5) -0.0006(3) 0.0600(14) Uani 1 1 d . . .
H25A H -0.1257 0.0444 -0.0099 0.072 Uiso 1 1 calc R . .
C26 C 0.0564(5) 0.1682(4) 0.0506(3) 0.0485(12) Uani 1 1 d . . .
H26A H 0.0859 0.1163 0.0749 0.058 Uiso 1 1 calc R . .
C27 C 0.3612(4) 0.2353(4) 0.1174(3) 0.0410(10) Uani 1 1 d . . .
C28 C 0.3770(5) 0.2192(4) 0.0476(3) 0.0594(14) Uani 1 1 d . . .
H28A H 0.3572 0.2649 0.0129 0.071 Uiso 1 1 calc R . .
C29 C 0.4214(6) 0.1374(5) 0.0279(4) 0.0725(17) Uani 1 1 d . . .
H29A H 0.4295 0.1270 -0.0199 0.087 Uiso 1 1 calc R . .
C30 C 0.4534(6) 0.0714(5) 0.0793(4) 0.077(2) Uani 1 1 d . . .
H30A H 0.4828 0.0155 0.0665 0.093 Uiso 1 1 calc R . .
C31 C 0.4420(6) 0.0877(5) 0.1488(4) 0.0807(19) Uani 1 1 d . . .
H31A H 0.4651 0.0436 0.1838 0.097 Uiso 1 1 calc R . .
C32 C 0.3960(5) 0.1700(5) 0.1688(3) 0.0648(15) Uani 1 1 d . . .
H32A H 0.3890 0.1805 0.2168 0.078 Uiso 1 1 calc R . .
C33 C 0.1887(4) 0.3838(4) 0.3497(3) 0.0427(11) Uani 1 1 d . . .
C34 C 0.2252(5) 0.3029(5) 0.3847(3) 0.0616(14) Uani 1 1 d . . .
H34A H 0.2644 0.2634 0.3624 0.074 Uiso 1 1 calc R . .
C35 C 0.2036(6) 0.2798(6) 0.4536(3) 0.0819(19) Uani 1 1 d . . .
H35A H 0.2303 0.2257 0.4770 0.098 Uiso 1 1 calc R . .
C36 C 0.1457(7) 0.3333(7) 0.4870(4) 0.086(2) Uani 1 1 d . . .
H36A H 0.1315 0.3162 0.5327 0.104 Uiso 1 1 calc R . .
C37 C 0.1081(7) 0.4127(6) 0.4532(4) 0.087(2) Uani 1 1 d . . .
H37A H 0.0682 0.4505 0.4763 0.104 Uiso 1 1 calc R . .
C38 C 0.1280(6) 0.4392(5) 0.3845(3) 0.0669(15) Uani 1 1 d . . .
H38A H 0.1009 0.4936 0.3619 0.080 Uiso 1 1 calc R . .
C39 C 0.0549(4) 0.4029(4) 0.2064(2) 0.0364(10) Uani 1 1 d . . .
C40 C 0.0223(5) 0.4928(4) 0.1838(3) 0.0569(14) Uani 1 1 d . . .
H40A H 0.0866 0.5702 0.1970 0.068 Uiso 1 1 calc R . .
C41 C -0.1069(5) 0.4694(5) 0.1411(3) 0.0657(16) Uani 1 1 d . . .
H41A H -0.1277 0.5309 0.1253 0.079 Uiso 1 1 calc R . .
C42 C -0.2017(5) 0.3568(5) 0.1227(3) 0.0588(14) Uani 1 1 d . . .
H42A H -0.2875 0.3416 0.0944 0.071 Uiso 1 1 calc R . .
C43 C -0.1723(5) 0.2662(5) 0.1453(3) 0.0656(16) Uani 1 1 d . . .
H43A H -0.2375 0.1892 0.1323 0.079 Uiso 1 1 calc R . .
C44 C -0.0448(4) 0.2892(4) 0.1877(3) 0.0530(13) Uani 1 1 d . . .
H44A H -0.0256 0.2271 0.2039 0.064 Uiso 1 1 calc R . .
C45 C 0.2512(4) 0.3096(3) 0.2222(2) 0.0363(10) Uani 1 1 d . . .
H45A H 0.1710 0.2369 0.2103 0.044 Uiso 1 1 calc R . .
H45B H 0.3210 0.2981 0.2579 0.044 Uiso 1 1 calc R . .
Cl1 Cl 0.2269(8) -0.1833(6) 0.4429(3) 0.338(3) Uani 1 1 d . . .
Cl2 Cl 0.3532(6) 0.0387(5) 0.4129(4) 0.351(4) Uani 1 1 d . . .
C47 C 0.3418(16) -0.0948(15) 0.4070(12) 0.289(11) Uani 1 1 d . . .
H47A H 0.4273 -0.0933 0.4330 0.347 Uiso 1 1 calc R . .
H47B H 0.3208 -0.1268 0.3550 0.347 Uiso 1 1 calc R . .

loop_
_atom_site_aniso_label
_atom_site_aniso_U_11
_atom_site_aniso_U_22
_atom_site_aniso_U_33
_atom_site_aniso_U_23
_atom_site_aniso_U_13
_atom_site_aniso_U_12
Co1 0.0275(3) 0.0330(3) 0.0395(3) 0.0089(3) 0.0103(3) 0.0123(3)
Co2 0.0291(3) 0.0327(3) 0.0455(4) 0.0071(3) 0.0137(3) 0.0129(3)
P1 0.0465(8) 0.0390(7) 0.0530(8) 0.0130(6) 0.0134(6) 0.0100(6)
P2 0.0272(6) 0.0319(6) 0.0419(6) 0.0060(5) 0.0096(5) 0.0126(5)
P3 0.0269(6) 0.0343(6) 0.0439(7) 0.0100(5) 0.0127(5) 0.0137(5)
O1 0.070(3) 0.067(2) 0.076(3) 0.030(2) 0.010(2) 0.038(2)
O2 0.049(2) 0.093(3) 0.061(2) 0.017(2) 0.0280(19) 0.039(2)
O3 0.078(3) 0.056(2) 0.125(4) 0.025(2) 0.023(3) 0.043(2)
O4 0.092(3) 0.112(4) 0.053(3) -0.006(3) 0.024(2) 0.031(3)
O5 0.082(3) 0.071(2) 0.073(3) 0.029(2) 0.001(2) 0.030(2)
O6 0.0344(18) 0.0401(17) 0.062(2) 0.0178(16) 0.0145(16) 0.0080(15)
C1 0.031(2) 0.036(2) 0.042(3) 0.009(2) 0.010(2) 0.013(2)
C2 0.024(2) 0.036(2) 0.038(2) 0.0071(19) 0.0100(18) 0.0091(18)
C3 0.027(2) 0.039(2) 0.041(2) 0.0065(19) 0.0088(19) 0.0129(19)
C4 0.070(4) 0.097(4) 0.062(3) 0.041(3) 0.037(3) 0.060(3)
C5 0.107(5) 0.143(6) 0.081(4) 0.044(4) 0.045(4) 0.105(5)
C6 0.099(5) 0.100(5) 0.074(4) 0.033(4) 0.023(4) 0.077(4)
C7 0.087(4) 0.081(4) 0.058(3) 0.035(3) 0.025(3) 0.050(4)
C8 0.047(3) 0.067(3) 0.052(3) 0.017(3) 0.017(2) 0.033(3)
C9 0.064(4) 0.048(3) 0.093(5) 0.010(3) 0.046(4) 0.006(3)
C10 0.118(8) 0.363(18) 0.214(12) 0.116(12) 0.086(8) 0.170(11)
C11 0.201(10) 0.066(5) 0.324(15) 0.043(7) 0.214(11) 0.024(6)
C12 0.128(8) 0.167(9) 0.168(9) -0.052(8) 0.090(7) 0.018(7)
C13 0.063(4) 0.044(3) 0.070(4) 0.004(3) 0.022(3) 0.012(3)
C14 0.094(6) 0.081(5) 0.168(8) -0.031(5) 0.076(6) 0.002(4)
C15 0.192(10) 0.111(6) 0.067(5) 0.005(5) 0.012(6) 0.062(6)
C16 0.098(5) 0.046(3) 0.123(6) 0.000(4) 0.034(5) 0.009(3)
C17 0.038(3) 0.044(3) 0.046(3) 0.014(2) 0.013(2) 0.015(2)
C18 0.032(2) 0.044(3) 0.038(3) 0.011(2) 0.007(2) 0.011(2)
C19 0.041(3) 0.041(3) 0.069(3) 0.006(3) 0.014(3) 0.015(2)
C20 0.039(3) 0.050(3) 0.063(4) 0.003(3) 0.021(3) 0.015(2)
C21 0.027(2) 0.042(2) 0.048(3) 0.004(2) 0.011(2) 0.014(2)
C22 0.035(3) 0.043(3) 0.059(3) 0.011(2) 0.004(2) 0.011(2)
C23 0.040(3) 0.066(4) 0.072(4) 0.020(3) 0.004(3) 0.024(3)
C24 0.029(3) 0.068(4) 0.063(3) 0.001(3) -0.005(2) 0.015(3)
C25 0.038(3) 0.049(3) 0.073(4) -0.013(3) 0.007(3) 0.005(2)
C26 0.042(3) 0.040(3) 0.061(3) 0.008(2) 0.012(2) 0.016(2)
C27 0.028(2) 0.035(2) 0.057(3) 0.003(2) 0.011(2) 0.012(2)
C28 0.058(3) 0.057(3) 0.078(4) 0.009(3) 0.031(3) 0.031(3)
C29 0.076(4) 0.060(3) 0.090(5) -0.006(3) 0.039(4) 0.030(3)
C30 0.059(4) 0.054(3) 0.129(6) -0.004(4) 0.039(4) 0.029(3)
C31 0.086(5) 0.068(4) 0.110(6) 0.021(4) 0.024(4) 0.056(4)
C32 0.072(4) 0.062(3) 0.073(4) 0.005(3) 0.017(3) 0.044(3)
C33 0.031(2) 0.047(3) 0.044(3) 0.012(2) 0.012(2) 0.009(2)
C34 0.058(3) 0.074(4) 0.059(3) 0.026(3) 0.023(3) 0.030(3)
C35 0.082(5) 0.105(5) 0.062(4) 0.043(4) 0.027(4) 0.034(4)
C36 0.084(5) 0.113(6) 0.055(4) 0.026(4) 0.032(4) 0.025(4)
C37 0.093(5) 0.111(5) 0.074(4) 0.017(4) 0.051(4) 0.046(4)
C38 0.082(4) 0.081(4) 0.058(3) 0.015(3) 0.037(3) 0.044(3)
C39 0.026(2) 0.039(2) 0.048(3) 0.009(2) 0.014(2) 0.016(2)
C40 0.033(3) 0.049(3) 0.085(4) 0.015(3) 0.014(3) 0.015(2)
C41 0.042(3) 0.070(4) 0.093(4) 0.033(3) 0.014(3) 0.032(3)
C42 0.033(3) 0.086(4) 0.065(4) 0.018(3) 0.012(3) 0.033(3)
C43 0.027(3) 0.058(3) 0.096(5) 0.001(3) 0.004(3) 0.011(2)
C44 0.030(3) 0.047(3) 0.079(4) 0.014(3) 0.010(2) 0.017(2)
C45 0.028(2) 0.035(2) 0.049(3) 0.012(2) 0.013(2) 0.0144(19)
Cl1 0.394(8) 0.382(8) 0.272(6) 0.134(6) 0.039(6) 0.222(7)
Cl2 0.276(6) 0.225(5) 0.471(10) 0.003(6) 0.007(6) 0.088(5)
C47 0.232(17) 0.214(16) 0.46(3) -0.040(18) 0.21(2) 0.072(14)

loop_
_atom_type_symbol
_atom_type_description
_atom_type_scat_dispersion_real
_atom_type_scat_dispersion_imag
_atom_type_scat_source
C C 0.0033 0.0016 'International Tables Vol C Tables 4.2.6.8 and 6.1.1.4'
H H 0.0000 0.0000 'International Tables Vol C Tables 4.2.6.8 and 6.1.1.4'
O O 0.0106 0.0060 'International Tables Vol C Tables 4.2.6.8 and 6.1.1.4'
P P 0.1023 0.0942 'International Tables Vol C Tables 4.2.6.8 and 6.1.1.4'
Co Co 0.3494 0.9721 'International Tables Vol C Tables 4.2.6.8 and 6.1.1.4'
Cl Cl 0.1484 0.1585 'International Tables Vol C Tables 4.2.6.8 and 6.1.1.4'

loop_
_geom_angle_atom_site_label_1
_geom_angle_atom_site_label_2
_geom_angle_atom_site_label_3
_geom_angle
_geom_angle_site_symmetry_1
_geom_angle_site_symmetry_3
_geom_angle_publ_flag
C18 Co1 C17 97.4(2) . . ?
C18 Co1 C1 105.57(18) . . ?
C17 Co1 C1 105.14(19) . . ?
C18 Co1 C2 107.37(18) . . ?
C17 Co1 C2 141.50(19) . . ?
C1 Co1 C2 40.35(16) . . ?
C18 Co1 P2 96.53(14) . . ?
C17 Co1 P2 111.76(15) . . ?
C1 Co1 P2 133.73(13) . . ?
C2 Co1 P2 94.52(12) . . ?
C18 Co1 Co2 154.97(14) . . ?
C17 Co1 Co2 96.34(15) . . ?
C1 Co1 Co2 50.40(12) . . ?
C2 Co1 Co2 51.03(11) . . ?
P2 Co1 Co2 97.68(4) . . ?
C20 Co2 C19 100.5(2) . . ?
C20 Co2 C1 104.5(2) . . ?
C19 Co2 C1 104.36(19) . . ?
C20 Co2 C2 100.2(2) . . ?
C19 Co2 C2 142.9(2) . . ?
C1 Co2 C2 40.25(16) . . ?
C20 Co2 P3 98.34(16) . . ?
C19 Co2 P3 107.61(15) . . ?
C1 Co2 P3 136.17(13) . . ?
C2 Co2 P3 99.48(12) . . ?
C20 Co2 Co1 150.29(15) . . ?
C19 Co2 Co1 100.61(17) . . ?
C1 Co2 Co1 49.75(13) . . ?
C2 Co2 Co1 51.26(12) . . ?
P3 Co2 Co1 94.93(4) . . ?
O5 P1 O6 115.5(2) . . ?
O5 P1 C13 111.3(3) . . ?
O6 P1 C13 102.1(2) . . ?
O5 P1 C9 112.3(3) . . ?
O6 P1 C9 100.2(2) . . ?
C13 P1 C9 114.8(3) . . ?
C45 P2 C27 103.3(2) . . ?
C45 P2 C21 102.18(19) . . ?
C27 P2 C21 100.9(2) . . ?
C45 P2 Co1 108.48(14) . . ?
C27 P2 Co1 116.52(14) . . ?
C21 P2 Co1 122.97(14) . . ?
C45 P3 C39 103.55(19) . . ?
C45 P3 C33 103.4(2) . . ?
C39 P3 C33 100.6(2) . . ?
C45 P3 Co2 107.65(13) . . ?
C39 P3 Co2 122.44(14) . . ?
C33 P3 Co2 116.97(15) . . ?
C1 O6 P1 128.2(3) . . ?
C2 C1 O6 127.6(4) . . ?
C2 C1 Co1 72.1(3) . . ?
O6 C1 Co1 140.5(3) . . ?
C2 C1 Co2 71.2(2) . . ?
O6 C1 Co2 136.0(3) . . ?
Co1 C1 Co2 79.84(16) . . ?
C1 C2 C3 137.0(4) . . ?
C1 C2 Co2 68.6(2) . . ?
C3 C2 Co2 139.4(3) . . ?
C1 C2 Co1 67.6(3) . . ?
C3 C2 Co1 135.9(3) . . ?
Co2 C2 Co1 77.71(15) . . ?
C8 C3 C4 116.5(4) . . ?
C8 C3 C2 122.9(4) . . ?
C4 C3 C2 120.5(4) . . ?
C5 C4 C3 121.0(5) . . ?
C5 C4 H4A 119.5 . . ?
C3 C4 H4A 119.5 . . ?
C6 C5 C4 120.6(5) . . ?
C6 C5 H5B 119.7 . . ?
C4 C5 H5B 119.7 . . ?
C7 C6 C5 120.5(5) . . ?
C7 C6 H6A 119.8 . . ?
C5 C6 H6A 119.8 . . ?
C6 C7 C8 119.5(5) . . ?
C6 C7 H7A 120.3 . . ?
C8 C7 H7A 120.3 . . ?
C3 C8 C7 121.9(5) . . ?
C3 C8 H8A 119.1 . . ?
C7 C8 H8A 119.1 . . ?
C11 C9 C12 110.3(7) . . ?
C11 C9 C10 107.4(8) . . ?
C12 C9 C10 108.2(8) . . ?
C11 C9 P1 112.3(5) . . ?
C12 C9 P1 105.4(5) . . ?
C10 C9 P1 113.3(5) . . ?
C9 C10 H10A 109.5 . . ?
C9 C10 H10B 109.5 . . ?
H10A C10 H10B 109.5 . . ?
C9 C10 H10C 109.5 . . ?
H10A C10 H10C 109.5 . . ?
H10B C10 H10C 109.5 . . ?
C9 C11 H11A 109.5 . . ?
C9 C11 H11B 109.5 . . ?
H11A C11 H11B 109.5 . . ?
C9 C11 H11C 109.5 . . ?
H11A C11 H11C 109.5 . . ?
H11B C11 H11C 109.5 . . ?
C9 C12 H12A 109.5 . . ?
C9 C12 H12B 109.5 . . ?
H12A C12 H12B 109.5 . . ?
C9 C12 H12C 109.5 . . ?
H12A C12 H12C 109.5 . . ?
H12B C12 H12C 109.5 . . ?
C15 C13 C16 109.1(6) . . ?
C15 C13 C14 108.5(6) . . ?
C16 C13 C14 108.0(5) . . ?
C15 C13 P1 114.4(5) . . ?
C16 C13 P1 110.9(4) . . ?
C14 C13 P1 105.7(4) . . ?
C13 C14 H14A 109.5 . . ?
C13 C14 H14B 109.5 . . ?
H14A C14 H14B 109.5 . . ?
C13 C14 H14C 109.5 . . ?
H14A C14 H14C 109.5 . . ?
H14B C14 H14C 109.5 . . ?
C13 C15 H15A 109.5 . . ?
C13 C15 H15B 109.5 . . ?
H15A C15 H15B 109.5 . . ?
C13 C15 H15C 109.5 . . ?
H15A C15 H15C 109.5 . . ?
H15B C15 H15C 109.5 . . ?
C13 C16 H16A 109.5 . . ?
C13 C16 H16B 109.5 . . ?
H16A C16 H16B 109.5 . . ?
C13 C16 H16C 109.5 . . ?
H16A C16 H16C 109.5 . . ?
H16B C16 H16C 109.5 . . ?
O1 C17 Co1 176.0(4) . . ?
O2 C18 Co1 177.2(4) . . ?
O3 C19 Co2 175.6(5) . . ?
O4 C20 Co2 179.1(5) . . ?
C22 C21 C26 118.9(4) . . ?
C22 C21 P2 120.8(3) . . ?
C26 C21 P2 120.2(3) . . ?
C21 C22 C23 120.3(4) . . ?
C21 C22 H22A 119.9 . . ?
C23 C22 H22A 119.9 . . ?
C24 C23 C22 120.6(5) . . ?
C24 C23 H23A 119.7 . . ?
C22 C23 H23A 119.7 . . ?
C23 C24 C25 120.2(5) . . ?
C23 C24 H24A 119.9 . . ?
C25 C24 H24A 119.9 . . ?
C24 C25 C26 119.4(5) . . ?
C24 C25 H25A 120.3 . . ?
C26 C25 H25A 120.3 . . ?
C21 C26 C25 120.5(5) . . ?
C21 C26 H26A 119.7 . . ?
C25 C26 H26A 119.7 . . ?
C32 C27 C28 118.0(4) . . ?
C32 C27 P2 123.7(4) . . ?
C28 C27 P2 118.2(4) . . ?
C27 C28 C29 121.9(5) . . ?
C27 C28 H28A 119.0 . . ?
C29 C28 H28A 119.0 . . ?
C30 C29 C28 119.3(6) . . ?
C30 C29 H29A 120.3 . . ?
C28 C29 H29A 120.3 . . ?
C31 C30 C29 119.8(5) . . ?
C31 C30 H30A 120.1 . . ?
C29 C30 H30A 120.1 . . ?
C30 C31 C32 121.0(6) . . ?
C30 C31 H31A 119.5 . . ?
C32 C31 H31A 119.5 . . ?
C27 C32 C31 119.9(6) . . ?
C27 C32 H32A 120.1 . . ?
C31 C32 H32A 120.1 . . ?
C34 C33 C38 117.9(5) . . ?
C34 C33 P3 124.3(4) . . ?
C38 C33 P3 117.7(4) . . ?
C33 C34 C35 120.2(6) . . ?
C33 C34 H34A 119.9 . . ?
C35 C34 H34A 119.9 . . ?
C36 C35 C34 121.8(6) . . ?
C36 C35 H35A 119.1 . . ?
C34 C35 H35A 119.1 . . ?
C35 C36 C37 118.9(6) . . ?
C35 C36 H36A 120.5 . . ?
C37 C36 H36A 120.5 . . ?
C36 C37 C38 121.4(6) . . ?
C36 C37 H37A 119.3 . . ?
C38 C37 H37A 119.3 . . ?
C33 C38 C37 119.8(6) . . ?
C33 C38 H38A 120.1 . . ?
C37 C38 H38A 120.1 . . ?
C40 C39 C44 117.9(4) . . ?
C40 C39 P3 122.2(3) . . ?
C44 C39 P3 119.8(3) . . ?
C39 C40 C41 120.7(5) . . ?
C39 C40 H40A 119.7 . . ?
C41 C40 H40A 119.7 . . ?
C42 C41 C40 119.9(5) . . ?
C42 C41 H41A 120.0 . . ?
C40 C41 H41A 120.0 . . ?
C41 C42 C43 120.5(5) . . ?
C41 C42 H42A 119.8 . . ?
C43 C42 H42A 119.8 . . ?
C42 C43 C44 119.7(5) . . ?
C42 C43 H43A 120.2 . . ?
C44 C43 H43A 120.2 . . ?
C43 C44 C39 121.3(5) . . ?
C43 C44 H44A 119.4 . . ?
C39 C44 H44A 119.4 . . ?
P3 C45 P2 109.8(2) . . ?
P3 C45 H45A 109.7 . . ?
P2 C45 H45A 109.7 . . ?
P3 C45 H45B 109.7 . . ?
P2 C45 H45B 109.7 . . ?
H45A C45 H45B 108.2 . . ?
Cl2 C47 Cl1 113.1(9) . . ?
Cl2 C47 H47A 109.0 . . ?
Cl1 C47 H47A 109.0 . . ?
Cl2 C47 H47B 109.0 . . ?
Cl1 C47 H47B 109.0 . . ?
H47A C47 H47B 107.8 . . ?

loop_
_geom_bond_atom_site_label_1
_geom_bond_atom_site_label_2
_geom_bond_distance
_geom_bond_site_symmetry_2
_geom_bond_publ_flag
Co1 C18 1.772(5) . ?
Co1 C17 1.789(5) . ?
Co1 C1 1.922(4) . ?
Co1 C2 1.979(4) . ?
Co1 P2 2.2431(12) . ?
Co1 Co2 2.4789(8) . ?
Co2 C20 1.765(6) . ?
Co2 C19 1.796(5) . ?
Co2 C1 1.941(4) . ?
Co2 C2 1.973(4) . ?
Co2 P3 2.2424(12) . ?
P1 O5 1.465(4) . ?
P1 O6 1.610(3) . ?
P1 C13 1.834(6) . ?
P1 C9 1.854(6) . ?
P2 C45 1.830(4) . ?
P2 C27 1.833(4) . ?
P2 C21 1.840(4) . ?
P3 C45 1.825(4) . ?
P3 C39 1.827(4) . ?
P3 C33 1.830(4) . ?
O1 C17 1.137(5) . ?
O2 C18 1.143(5) . ?
O3 C19 1.131(5) . ?
O4 C20 1.142(6) . ?
O6 C1 1.390(5) . ?
C1 C2 1.347(5) . ?
C2 C3 1.459(5) . ?
C3 C8 1.380(6) . ?
C3 C4 1.389(6) . ?
C4 C5 1.372(7) . ?
C4 H4A 0.9300 . ?
C5 C6 1.352(8) . ?
C5 H5B 0.9300 . ?
C6 C7 1.347(8) . ?
C6 H6A 0.9300 . ?
C7 C8 1.386(7) . ?
C7 H7A 0.9300 . ?
C8 H8A 0.9300 . ?
C9 C11 1.485(8) . ?
C9 C12 1.503(9) . ?
C9 C10 1.510(10) . ?
C10 H10A 0.9600 . ?
C10 H10B 0.9600 . ?
C10 H10C 0.9600 . ?
C11 H11A 0.9600 . ?
C11 H11B 0.9600 . ?
C11 H11C 0.9600 . ?
C12 H12A 0.9600 . ?
C12 H12B 0.9600 . ?
C12 H12C 0.9600 . ?
C13 C15 1.494(9) . ?
C13 C16 1.516(7) . ?
C13 C14 1.528(8) . ?
C14 H14A 0.9600 . ?
C14 H14B 0.9600 . ?
C14 H14C 0.9600 . ?
C15 H15A 0.9600 . ?
C15 H15B 0.9600 . ?
C15 H15C 0.9600 . ?
C16 H16A 0.9600 . ?
C16 H16B 0.9600 . ?
C16 H16C 0.9600 . ?
C21 C22 1.381(6) . ?
C21 C26 1.384(6) . ?
C22 C23 1.384(6) . ?
C22 H22A 0.9300 . ?
C23 C24 1.368(7) . ?
C23 H23A 0.9300 . ?
C24 C25 1.371(7) . ?
C24 H24A 0.9300 . ?
C25 C26 1.402(6) . ?
C25 H25A 0.9300 . ?
C26 H26A 0.9300 . ?
C27 C32 1.376(7) . ?
C27 C28 1.378(7) . ?
C28 C29 1.380(7) . ?
C28 H28A 0.9300 . ?
C29 C30 1.371(8) . ?
C29 H29A 0.9300 . ?
C30 C31 1.354(9) . ?
C30 H30A 0.9300 . ?
C31 C32 1.399(7) . ?
C31 H31A 0.9300 . ?
C32 H32A 0.9300 . ?
C33 C34 1.372(6) . ?
C33 C38 1.393(7) . ?
C34 C35 1.397(7) . ?
C34 H34A 0.9300 . ?
C35 C36 1.336(9) . ?
C35 H35A 0.9300 . ?
C36 C37 1.353(9) . ?
C36 H36A 0.9300 . ?
C37 C38 1.395(8) . ?
C37 H37A 0.9300 . ?
C38 H38A 0.9300 . ?
C39 C40 1.369(6) . ?
C39 C44 1.386(6) . ?
C40 C41 1.400(7) . ?
C40 H40A 0.9300 . ?
C41 C42 1.357(7) . ?
C41 H41A 0.9300 . ?
C42 C43 1.359(7) . ?
C42 H42A 0.9300 . ?
C43 C44 1.384(6) . ?
C43 H43A 0.9300 . ?
C44 H44A 0.9300 . ?
C45 H45A 0.9700 . ?
C45 H45B 0.9700 . ?
Cl1 C47 1.662(16) . ?
Cl2 C47 1.616(16) . ?
C47 H47A 0.9700 . ?
C47 H47B 0.9700 . ?
